data_7102879
loop_
_publ_author_name
'Ikeda, Chusaku'
'Nabeshima, Tatsuya'

_publ_section_title
;
 Self-assembled cyclic boron-dipyrrin oligomers
;
_journal_coden_ASTM CHCOFS
_journal_issue 6
_journal_name_full
;
 Chemical Communications (Cambridge, United Kingdom)
;
_journal_page_first 721
_journal_page_last 723
_journal_paper_doi 10.1039/b716453j
_journal_year 2008
_chemical_formula_moiety 'C81 H51 B3 N6 O6, 2(C2 H3 N), 2(C H Cl3)'
_chemical_formula_sum 'C87 H59 B3 Cl6 N8 O6'
_chemical_formula_weight 1557.55
_space_group_IT_number 9
_symmetry_cell_setting monoclinic
_symmetry_space_group_name_Hall 'C -2yc'
_symmetry_space_group_name_H-M 'C 1 c 1'
_atom_sites_solution_hydrogens geom
_atom_sites_solution_primary direct
_atom_sites_solution_secondary difmap
_audit_creation_method SHELXL-97
_cell_angle_alpha 90.00
_cell_angle_beta 90.068(8)
_cell_angle_gamma 90.00
_cell_formula_units_Z 4
_cell_length_a 14.025(3)
_cell_length_b 23.337(6)
_cell_length_c 22.624(5)
_cell_measurement_temperature 120(2)
_cell_volume 7405(3)
_computing_structure_refinement 'SHELXL-97 (Sheldrick, 1997)'
_computing_structure_solution 'SHELXS-97 (Sheldrick, 1990)'
_diffrn_ambient_temperature 120(2)
_diffrn_measured_fraction_theta_full 0.996
_diffrn_measured_fraction_theta_max 0.996
_diffrn_measurement_device_type 'MAC Science DIP-2030'
_diffrn_measurement_method IP
_diffrn_radiation_monochromator graphite
_diffrn_radiation_source 'fine-focus sealed tube'
_diffrn_radiation_type MoK\a
_diffrn_radiation_wavelength 0.71075
_diffrn_reflns_av_R_equivalents 0.0315
_diffrn_reflns_av_sigmaI/netI 0.0402
_diffrn_reflns_limit_h_max 18
_diffrn_reflns_limit_h_min -18
_diffrn_reflns_limit_k_max 30
_diffrn_reflns_limit_k_min -30
_diffrn_reflns_limit_l_max 29
_diffrn_reflns_limit_l_min -28
_diffrn_reflns_number 36155
_diffrn_reflns_theta_full 27.48
_diffrn_reflns_theta_max 27.48
_diffrn_reflns_theta_min 2.99
_exptl_absorpt_coefficient_mu 0.296
_exptl_absorpt_correction_T_max 0.9432
_exptl_absorpt_correction_T_min 0.8908
_exptl_absorpt_correction_type multi-scan
_exptl_absorpt_process_details scalepack
_exptl_crystal_colour Red
_exptl_crystal_density_diffrn 1.397
_exptl_crystal_density_method 'not measured'
_exptl_crystal_description prismatic
_exptl_crystal_F_000 3208
_exptl_crystal_size_max 0.40
_exptl_crystal_size_mid 0.30
_exptl_crystal_size_min 0.20
_refine_diff_density_max 2.615
_refine_diff_density_min -0.523
_refine_diff_density_rms 0.082
_refine_ls_abs_structure_details 'Flack H D (1983), Acta Cryst. A39, 876-881'
_refine_ls_abs_structure_Flack 0.03(5)
_refine_ls_extinction_method none
_refine_ls_goodness_of_fit_ref 1.046
_refine_ls_hydrogen_treatment constr
_refine_ls_matrix_type full
_refine_ls_number_parameters 993
_refine_ls_number_reflns 15623
_refine_ls_number_restraints 2
_refine_ls_restrained_S_all 1.046
_refine_ls_R_factor_all 0.0697
_refine_ls_R_factor_gt 0.0621
_refine_ls_shift/su_max 0.001
_refine_ls_shift/su_mean 0.000
_refine_ls_structure_factor_coef Fsqd
_refine_ls_weighting_details 'calc w=1/[\s^2^(Fo^2^)+(0.1144P)^2^+7.6833P] where P=(Fo^2^+2Fc^2^)/3'
_refine_ls_weighting_scheme calc
_refine_ls_wR_factor_gt 0.1648
_refine_ls_wR_factor_ref 0.1740
_reflns_number_gt 13792
_reflns_number_total 15623
_reflns_threshold_expression >2sigma(I)
_cod_data_source_file b716453j.txt
_cod_data_source_block 3mer
_cod_original_sg_symbol_H-M Cc
_cod_database_code 7102879

loop_
_symmetry_equiv_pos_as_xyz
'x, y, z'
'x, -y, z+1/2'
'x+1/2, y+1/2, z'
'x+1/2, -y+1/2, z+1/2'

loop_
_atom_site_label
_atom_site_type_symbol
_atom_site_fract_x
_atom_site_fract_y
_atom_site_fract_z
_atom_site_U_iso_or_equiv
_atom_site_adp_type
_atom_site_occupancy
_atom_site_symmetry_multiplicity
_atom_site_calc_flag
_atom_site_refinement_flags
_atom_site_disorder_assembly
_atom_site_disorder_group
C1 C 0.3796(2) 0.37000(13) 0.18988(15) 0.0227(6) Uani 1 1 d . . .
C2 C 0.4649(2) 0.39246(14) 0.21443(16) 0.0267(7) Uani 1 1 d . . .
H1 H 0.4835 0.3908 0.2548 0.032 Uiso 1 1 calc R . .
C3 C 0.5158(2) 0.41726(13) 0.16883(16) 0.0250(7) Uani 1 1 d . . .
H2 H 0.5758 0.4359 0.1720 0.030 Uiso 1 1 calc R . .
C4 C 0.4625(2) 0.40982(12) 0.11709(15) 0.0212(6) Uani 1 1 d . . .
C5 C 0.4813(2) 0.42763(12) 0.05897(15) 0.0200(6) Uani 1 1 d . . .
C6 C 0.4181(2) 0.41424(12) 0.01346(15) 0.0206(6) Uani 1 1 d . . .
C7 C 0.4241(2) 0.42933(13) -0.04658(16) 0.0241(6) Uani 1 1 d . . .
H3 H 0.4746 0.4496 -0.0652 0.029 Uiso 1 1 calc R . .
C8 C 0.3414(3) 0.40872(14) -0.07324(16) 0.0258(7) Uani 1 1 d . . .
H4 H 0.3245 0.4125 -0.1137 0.031 Uiso 1 1 calc R . .
C9 C 0.2873(2) 0.38129(13) -0.02907(15) 0.0229(6) Uani 1 1 d . . .
C10 C 0.3038(2) 0.34047(14) 0.22330(15) 0.0240(6) Uani 1 1 d . . .
C11 C 0.2848(3) 0.28190(15) 0.21580(16) 0.0293(7) Uani 1 1 d . . .
H5 H 0.3200 0.2603 0.1877 0.035 Uiso 1 1 calc R . .
C12 C 0.2146(3) 0.25535(16) 0.24928(18) 0.0355(8) Uani 1 1 d . . .
H6 H 0.2024 0.2156 0.2442 0.043 Uiso 1 1 calc R . .
C13 C 0.1626(3) 0.28625(18) 0.28988(17) 0.0358(8) Uani 1 1 d . . .
H7 H 0.1138 0.2679 0.3120 0.043 Uiso 1 1 calc R . .
C14 C 0.1811(3) 0.34407(17) 0.29850(17) 0.0333(8) Uani 1 1 d . . .
H8 H 0.1455 0.3652 0.3267 0.040 Uiso 1 1 calc R . .
C15 C 0.2524(3) 0.37110(14) 0.26551(16) 0.0265(7) Uani 1 1 d . . .
H9 H 0.2659 0.4105 0.2719 0.032 Uiso 1 1 calc R . .
C16 C 0.1920(2) 0.35610(15) -0.03992(16) 0.0265(7) Uani 1 1 d . . .
C17 C 0.1662(3) 0.30069(16) -0.02211(18) 0.0318(8) Uani 1 1 d . . .
H10 H 0.2100 0.2775 -0.0008 0.038 Uiso 1 1 calc R . .
C18 C 0.0757(3) 0.27976(19) -0.0360(2) 0.0425(10) Uani 1 1 d . . .
H11 H 0.0575 0.2426 -0.0231 0.051 Uiso 1 1 calc R . .
C19 C 0.0125(3) 0.3126(2) -0.0682(2) 0.0452(11) Uani 1 1 d . . .
H12 H -0.0482 0.2974 -0.0782 0.054 Uiso 1 1 calc R . .
C20 C 0.0363(3) 0.3675(2) -0.0861(2) 0.0437(10) Uani 1 1 d . . .
H13 H -0.0080 0.3902 -0.1076 0.052 Uiso 1 1 calc R . .
C21 C 0.1267(3) 0.38899(16) -0.07214(18) 0.0308(7) Uani 1 1 d . . .
H14 H 0.1439 0.4264 -0.0847 0.037 Uiso 1 1 calc R . .
C22 C 0.5667(2) 0.46380(13) 0.04702(15) 0.0221(6) Uani 1 1 d . . .
C23 C 0.6572(2) 0.44064(13) 0.03528(17) 0.0256(7) Uani 1 1 d . . .
H15 H 0.6650 0.4002 0.0338 0.031 Uiso 1 1 calc R . .
C24 C 0.7355(2) 0.47592(14) 0.02574(17) 0.0260(7) Uani 1 1 d . . .
H16 H 0.7962 0.4592 0.0185 0.031 Uiso 1 1 calc R . .
C25 C 0.7265(2) 0.53594(13) 0.02665(16) 0.0234(6) Uani 1 1 d . . .
H17 H 0.7799 0.5602 0.0204 0.028 Uiso 1 1 calc R . .
C26 C 0.6381(2) 0.55788(13) 0.03693(15) 0.0211(6) Uani 1 1 d . . .
C27 C 0.5591(2) 0.52288(13) 0.04699(15) 0.0201(6) Uani 1 1 d . . .
N1 N 0.37922(19) 0.37981(10) 0.13035(12) 0.0198(5) Uani 1 1 d . . .
N2 N 0.33336(19) 0.38405(10) 0.02360(13) 0.0202(5) Uani 1 1 d . . .
B1 B 0.2922(2) 0.37538(14) 0.08725(17) 0.0200(6) Uani 1 1 d . . .
O1 O 0.47918(15) 0.55430(9) 0.05651(10) 0.0197(4) Uani 1 1 d . . .
O2 O 0.61157(15) 0.61439(9) 0.03990(10) 0.0200(4) Uani 1 1 d . . .
C28 C 0.5341(2) 0.63847(13) 0.16559(15) 0.0220(6) Uani 1 1 d . . .
C29 C 0.4795(3) 0.66263(15) 0.21111(16) 0.0270(7) Uani 1 1 d . . .
H18 H 0.4958 0.6635 0.2519 0.032 Uiso 1 1 calc R . .
C30 C 0.3969(2) 0.68520(13) 0.18563(16) 0.0240(6) Uani 1 1 d . . .
H19 H 0.3463 0.7039 0.2057 0.029 Uiso 1 1 calc R . .
C31 C 0.4031(2) 0.67485(12) 0.12466(15) 0.0211(6) Uani 1 1 d . . .
C32 C 0.3419(2) 0.68958(12) 0.07866(15) 0.0209(6) Uani 1 1 d . . .
C33 C 0.3654(2) 0.67761(12) 0.02028(16) 0.0218(6) Uani 1 1 d . . .
C34 C 0.3150(2) 0.68970(14) -0.03225(16) 0.0255(7) Uani 1 1 d . . .
H20 H 0.2567 0.7103 -0.0353 0.031 Uiso 1 1 calc R . .
C35 C 0.3662(3) 0.66595(15) -0.07854(17) 0.0288(7) Uani 1 1 d . . .
H21 H 0.3496 0.6671 -0.1192 0.035 Uiso 1 1 calc R . .
C36 C 0.4480(2) 0.63964(14) -0.05378(15) 0.0235(6) Uani 1 1 d . . .
C37 C 0.6266(2) 0.60843(14) 0.17150(16) 0.0241(6) Uani 1 1 d . . .
C38 C 0.6292(2) 0.55420(14) 0.19681(16) 0.0260(7) Uani 1 1 d . . .
H22 H 0.5721 0.5369 0.2106 0.031 Uiso 1 1 calc R . .
C39 C 0.7160(3) 0.52513(15) 0.20185(17) 0.0292(7) Uani 1 1 d . . .
H23 H 0.7173 0.4875 0.2178 0.035 Uiso 1 1 calc R . .
C40 C 0.8003(3) 0.55079(17) 0.18383(18) 0.0317(8) Uani 1 1 d . . .
H24 H 0.8592 0.5310 0.1877 0.038 Uiso 1 1 calc R . .
C41 C 0.7981(2) 0.60605(16) 0.15999(17) 0.0288(7) Uani 1 1 d . . .
H25 H 0.8557 0.6242 0.1482 0.035 Uiso 1 1 calc R . .
C42 C 0.7118(2) 0.63443(15) 0.15358(16) 0.0260(7) Uani 1 1 d . . .
H26 H 0.7105 0.6718 0.1369 0.031 Uiso 1 1 calc R . .
C43 C 0.5200(3) 0.60722(14) -0.08740(15) 0.0260(7) Uani 1 1 d . . .
C44 C 0.6168(3) 0.62164(16) -0.08605(16) 0.0300(7) Uani 1 1 d . . .
H27 H 0.6381 0.6533 -0.0631 0.036 Uiso 1 1 calc R . .
C45 C 0.6815(3) 0.58956(18) -0.11835(18) 0.0379(9) Uani 1 1 d . . .
H28 H 0.7474 0.5990 -0.1173 0.045 Uiso 1 1 calc R . .
C46 C 0.6498(3) 0.54313(18) -0.15265(19) 0.0396(9) Uani 1 1 d . . .
H29 H 0.6945 0.5211 -0.1745 0.048 Uiso 1 1 calc R . .
C47 C 0.5553(3) 0.52958(16) -0.15475(18) 0.0366(9) Uani 1 1 d . . .
H30 H 0.5346 0.4982 -0.1782 0.044 Uiso 1 1 calc R . .
C48 C 0.4887(3) 0.56142(15) -0.12283(16) 0.0301(7) Uani 1 1 d . . .
H31 H 0.4228 0.5522 -0.1250 0.036 Uiso 1 1 calc R . .
C49 C 0.2483(2) 0.71703(13) 0.09286(15) 0.0221(6) Uani 1 1 d . . .
C50 C 0.2363(2) 0.77646(14) 0.09471(16) 0.0257(7) Uani 1 1 d . . .
H32 H 0.2878 0.8009 0.0843 0.031 Uiso 1 1 calc R . .
C51 C 0.1486(2) 0.80028(13) 0.11181(17) 0.0271(7) Uani 1 1 d . . .
H33 H 0.1429 0.8408 0.1146 0.033 Uiso 1 1 calc R . .
C52 C 0.0697(2) 0.76621(13) 0.12482(16) 0.0238(6) Uani 1 1 d . . .
H34 H 0.0102 0.7826 0.1356 0.029 Uiso 1 1 calc R . .
C53 C 0.0819(2) 0.70745(13) 0.12132(14) 0.0206(6) Uani 1 1 d . . .
C54 C 0.1689(2) 0.68388(12) 0.10639(15) 0.0200(6) Uani 1 1 d . . .
N3 N 0.48844(18) 0.64579(11) 0.11312(13) 0.0201(5) Uani 1 1 d . . .
N4 N 0.4482(2) 0.64739(11) 0.00592(13) 0.0216(5) Uani 1 1 d . . .
B2 B 0.5095(3) 0.61542(15) 0.05325(16) 0.0201(7) Uani 1 1 d . . .
O3 O 0.16416(15) 0.62540(9) 0.10632(10) 0.0200(4) Uani 1 1 d . . .
O4 O 0.01591(15) 0.66603(9) 0.13085(10) 0.0207(4) Uani 1 1 d . . .
C55 C 0.0883(2) 0.58769(14) 0.23502(15) 0.0249(6) Uani 1 1 d . . .
C56 C 0.1092(3) 0.53754(14) 0.26820(16) 0.0272(7) Uani 1 1 d . . .
H35 H 0.1293 0.5361 0.3083 0.033 Uiso 1 1 calc R . .
C57 C 0.0948(2) 0.49112(14) 0.23125(16) 0.0253(7) Uani 1 1 d . . .
H36 H 0.1023 0.4519 0.2415 0.030 Uiso 1 1 calc R . .
C58 C 0.0667(2) 0.51269(13) 0.17555(16) 0.0223(6) Uani 1 1 d . . .
C59 C 0.0445(2) 0.48414(13) 0.12397(16) 0.0218(6) Uani 1 1 d . . .
C60 C 0.0189(2) 0.51426(13) 0.07303(15) 0.0212(6) Uani 1 1 d . . .
C61 C -0.0040(2) 0.49410(13) 0.01609(16) 0.0233(6) Uani 1 1 d . . .
H37 H -0.0085 0.4552 0.0041 0.028 Uiso 1 1 calc R . .
C62 C -0.0189(2) 0.54208(14) -0.01928(16) 0.0260(7) Uani 1 1 d . . .
H38 H -0.0358 0.5421 -0.0600 0.031 Uiso 1 1 calc R . .
C63 C -0.0041(2) 0.59051(13) 0.01663(15) 0.0221(6) Uani 1 1 d . . .
C64 C 0.0931(3) 0.64663(14) 0.25843(15) 0.0269(7) Uani 1 1 d . . .
C65 C 0.1780(3) 0.66476(17) 0.28502(18) 0.0339(8) Uani 1 1 d . . .
H39 H 0.2315 0.6398 0.2865 0.041 Uiso 1 1 calc R . .
C66 C 0.1839(3) 0.71916(18) 0.30916(19) 0.0408(9) Uani 1 1 d . . .
H40 H 0.2416 0.7316 0.3271 0.049 Uiso 1 1 calc R . .
C67 C 0.1056(4) 0.75574(18) 0.30730(19) 0.0468(11) Uani 1 1 d . . .
H41 H 0.1101 0.7932 0.3234 0.056 Uiso 1 1 calc R . .
C68 C 0.0205(3) 0.73729(16) 0.28177(18) 0.0380(9) Uani 1 1 d . . .
H42 H -0.0333 0.7621 0.2811 0.046 Uiso 1 1 calc R . .
C69 C 0.0139(3) 0.68266(15) 0.25724(16) 0.0308(7) Uani 1 1 d . . .
H43 H -0.0441 0.6701 0.2398 0.037 Uiso 1 1 calc R . .
C70 C -0.0107(2) 0.65125(14) -0.00135(15) 0.0241(6) Uani 1 1 d . . .
C71 C -0.0835(3) 0.68663(15) 0.01966(18) 0.0317(8) Uani 1 1 d . . .
H44 H -0.1320 0.6714 0.0444 0.038 Uiso 1 1 calc R . .
C72 C -0.0847(3) 0.74426(16) 0.0042(2) 0.0375(9) Uani 1 1 d . . .
H45 H -0.1332 0.7686 0.0193 0.045 Uiso 1 1 calc R . .
C73 C -0.0156(3) 0.76668(15) -0.03329(19) 0.0360(9) Uani 1 1 d . . .
H46 H -0.0173 0.8061 -0.0438 0.043 Uiso 1 1 calc R . .
C74 C 0.0551(3) 0.73192(16) -0.05521(17) 0.0326(8) Uani 1 1 d . . .
H47 H 0.1019 0.7473 -0.0810 0.039 Uiso 1 1 calc R . .
C75 C 0.0585(3) 0.67373(15) -0.03956(16) 0.0284(7) Uani 1 1 d . . .
H48 H 0.1074 0.6497 -0.0548 0.034 Uiso 1 1 calc R . .
C76 C 0.0519(2) 0.42062(13) 0.12227(16) 0.0224(6) Uani 1 1 d . . .
C77 C -0.0262(2) 0.38391(14) 0.13277(17) 0.0267(7) Uani 1 1 d . . .
H49 H -0.0874 0.3999 0.1402 0.032 Uiso 1 1 calc R . .
C78 C -0.0149(2) 0.32483(14) 0.13244(17) 0.0279(7) Uani 1 1 d . . .
H50 H -0.0683 0.3011 0.1406 0.033 Uiso 1 1 calc R . .
C79 C 0.0731(2) 0.29952(13) 0.12042(16) 0.0251(7) Uani 1 1 d . . .
H51 H 0.0803 0.2590 0.1198 0.030 Uiso 1 1 calc R . .
C80 C 0.1489(2) 0.33516(13) 0.10956(15) 0.0204(6) Uani 1 1 d . . .
C81 C 0.1386(2) 0.39531(13) 0.11094(15) 0.0209(6) Uani 1 1 d . . .
N5 N 0.06265(19) 0.57295(11) 0.17907(13) 0.0209(5) Uani 1 1 d . . .
N6 N 0.01774(19) 0.57391(11) 0.07240(13) 0.0220(5) Uani 1 1 d . . .
B3 B 0.0637(3) 0.61143(14) 0.12277(17) 0.0207(7) Uani 1 1 d . . .
O5 O 0.22260(15) 0.42160(9) 0.09920(11) 0.0210(4) Uani 1 1 d . . .
O6 O 0.24072(16) 0.32124(9) 0.09497(11) 0.0213(4) Uani 1 1 d . . .
C82 C 0.2520(3) 0.53653(15) 0.00101(17) 0.0296(7) Uani 1 1 d . . .
H52 H 0.2242 0.5688 0.0227 0.044 Uiso 1 1 calc R . .
H53 H 0.3217 0.5384 0.0036 0.044 Uiso 1 1 calc R . .
H54 H 0.2298 0.5004 0.0183 0.044 Uiso 1 1 calc R . .
C83 C 0.2228(2) 0.53937(13) -0.06104(18) 0.0281(7) Uani 1 1 d . . .
N7 N 0.1991(3) 0.54155(15) -0.10940(16) 0.0395(8) Uani 1 1 d . . .
C84 C 0.3241(3) 0.53288(14) 0.17164(17) 0.0279(7) Uani 1 1 d . . .
H55 H 0.2852 0.5661 0.1606 0.042 Uiso 1 1 calc R . .
H56 H 0.2877 0.4976 0.1650 0.042 Uiso 1 1 calc R . .
H57 H 0.3821 0.5322 0.1475 0.042 Uiso 1 1 calc R . .
C85 C 0.3501(3) 0.53700(16) 0.23419(18) 0.0308(7) Uani 1 1 d . . .
N8 N 0.3708(3) 0.54174(18) 0.28270(18) 0.0468(9) Uani 1 1 d . . .
C86 C 0.8933(3) 0.3609(2) 0.2757(2) 0.0456(10) Uani 1 1 d . . .
H58 H 0.9478 0.3523 0.2486 0.055 Uiso 1 1 calc R . .
Cl1 Cl 0.90472(9) 0.31716(6) 0.33846(6) 0.0551(3) Uani 1 1 d . . .
Cl2 Cl 0.89927(9) 0.43377(6) 0.29517(6) 0.0586(3) Uani 1 1 d . . .
Cl3 Cl 0.78688(7) 0.34532(5) 0.23794(5) 0.0445(2) Uani 1 1 d . . .
C87 C 0.2176(3) 0.10779(18) 0.3875(2) 0.0411(9) Uani 1 1 d . . .
H59 H 0.2088 0.0715 0.4104 0.049 Uiso 1 1 calc R . .
Cl4 Cl 0.25825(9) 0.16130(5) 0.43598(5) 0.0477(3) Uani 1 1 d . . .
Cl5 Cl 0.30251(10) 0.09563(7) 0.33144(7) 0.0664(4) Uani 1 1 d . . .
Cl6 Cl 0.10771(9) 0.12711(5) 0.35577(6) 0.0542(3) Uani 1 1 d . . .

loop_
_atom_site_aniso_label
_atom_site_aniso_U_11
_atom_site_aniso_U_22
_atom_site_aniso_U_33
_atom_site_aniso_U_23
_atom_site_aniso_U_13
_atom_site_aniso_U_12
C1 0.0245(15) 0.0193(14) 0.0242(15) -0.0024(12) 0.0052(13) 0.0006(12)
C2 0.0263(16) 0.0241(15) 0.0298(17) -0.0021(13) 0.0013(14) -0.0016(12)
C3 0.0228(15) 0.0193(13) 0.0329(18) -0.0035(13) 0.0033(14) 0.0015(12)
C4 0.0194(14) 0.0148(12) 0.0295(16) 0.0000(11) 0.0053(13) 0.0008(11)
C5 0.0165(13) 0.0146(12) 0.0289(16) 0.0010(11) 0.0059(12) 0.0018(11)
C6 0.0176(13) 0.0149(12) 0.0294(16) 0.0017(11) 0.0064(12) -0.0008(11)
C7 0.0239(15) 0.0193(14) 0.0291(17) 0.0033(12) 0.0058(13) 0.0010(12)
C8 0.0299(17) 0.0209(14) 0.0266(16) 0.0024(12) 0.0018(14) -0.0003(12)
C9 0.0207(15) 0.0194(13) 0.0286(16) -0.0016(12) 0.0023(13) 0.0001(11)
C10 0.0248(16) 0.0233(15) 0.0240(16) 0.0020(12) 0.0023(13) 0.0003(12)
C11 0.0351(18) 0.0240(16) 0.0289(18) 0.0005(13) 0.0054(15) -0.0022(13)
C12 0.048(2) 0.0250(16) 0.0336(19) -0.0023(14) 0.0065(17) -0.0110(15)
C13 0.038(2) 0.041(2) 0.0283(18) 0.0059(16) 0.0086(16) -0.0092(16)
C14 0.0347(19) 0.0373(19) 0.0279(18) -0.0005(15) 0.0105(16) 0.0002(15)
C15 0.0280(16) 0.0232(15) 0.0284(17) 0.0008(13) 0.0034(14) 0.0010(12)
C16 0.0232(16) 0.0280(16) 0.0282(17) -0.0070(13) 0.0048(13) -0.0029(13)
C17 0.0339(18) 0.0257(16) 0.0358(19) -0.0074(14) 0.0015(16) -0.0092(14)
C18 0.042(2) 0.041(2) 0.045(2) -0.0177(18) 0.0134(19) -0.0228(18)
C19 0.0261(18) 0.058(3) 0.051(3) -0.022(2) 0.0032(18) -0.0096(18)
C20 0.0279(19) 0.051(2) 0.052(3) -0.021(2) -0.0048(19) 0.0043(17)
C21 0.0267(17) 0.0311(17) 0.0346(19) -0.0075(15) 0.0003(15) 0.0001(14)
C22 0.0219(15) 0.0185(13) 0.0260(16) 0.0018(12) 0.0013(13) -0.0013(12)
C23 0.0218(16) 0.0193(13) 0.0355(18) 0.0008(13) 0.0064(14) 0.0029(12)
C24 0.0172(14) 0.0227(14) 0.0381(19) 0.0032(13) 0.0081(14) 0.0023(12)
C25 0.0156(13) 0.0213(14) 0.0332(17) -0.0007(12) 0.0056(13) -0.0013(11)
C26 0.0186(14) 0.0201(13) 0.0248(15) 0.0010(11) 0.0014(12) -0.0022(11)
C27 0.0171(13) 0.0193(13) 0.0240(15) -0.0019(11) 0.0027(12) 0.0013(11)
N1 0.0184(12) 0.0150(11) 0.0260(13) 0.0000(10) 0.0032(11) 0.0011(9)
N2 0.0183(12) 0.0161(11) 0.0263(13) 0.0007(10) 0.0038(11) -0.0013(9)
B1 0.0165(15) 0.0153(14) 0.0280(17) 0.0008(13) 0.0048(14) -0.0012(12)
O1 0.0136(9) 0.0157(9) 0.0297(12) 0.0006(8) 0.0045(9) -0.0005(7)
O2 0.0167(10) 0.0153(9) 0.0280(11) 0.0005(8) 0.0049(9) -0.0021(8)
C28 0.0193(14) 0.0167(13) 0.0298(17) 0.0016(12) 0.0015(13) -0.0001(11)
C29 0.0272(17) 0.0285(16) 0.0252(16) -0.0027(13) -0.0001(14) 0.0014(13)
C30 0.0219(14) 0.0185(14) 0.0315(17) -0.0019(12) 0.0049(13) 0.0019(11)
C31 0.0171(13) 0.0153(12) 0.0308(17) -0.0005(12) 0.0046(13) -0.0033(10)
C32 0.0197(14) 0.0128(12) 0.0302(16) -0.0005(11) 0.0039(13) -0.0022(11)
C33 0.0197(14) 0.0139(12) 0.0318(17) 0.0012(12) 0.0035(13) 0.0001(11)
C34 0.0219(15) 0.0205(14) 0.0342(18) 0.0009(13) 0.0002(14) 0.0004(12)
C35 0.0293(17) 0.0275(16) 0.0295(18) 0.0031(13) 0.0007(14) 0.0006(13)
C36 0.0199(14) 0.0218(14) 0.0289(17) 0.0019(12) 0.0013(13) -0.0019(11)
C37 0.0210(15) 0.0245(15) 0.0267(16) -0.0033(13) -0.0001(13) 0.0004(12)
C38 0.0195(15) 0.0259(15) 0.0327(18) 0.0008(13) -0.0002(14) -0.0004(12)
C39 0.0260(16) 0.0277(16) 0.0340(19) 0.0011(14) -0.0018(15) 0.0055(13)
C40 0.0199(15) 0.0412(19) 0.0340(19) -0.0058(15) -0.0030(14) 0.0050(14)
C41 0.0185(15) 0.0371(18) 0.0309(18) -0.0027(14) 0.0029(14) -0.0001(13)
C42 0.0233(16) 0.0285(16) 0.0261(16) -0.0005(13) 0.0048(13) -0.0026(13)
C43 0.0289(16) 0.0242(15) 0.0247(16) 0.0047(13) 0.0071(14) 0.0018(13)
C44 0.0336(18) 0.0311(17) 0.0253(17) 0.0070(14) 0.0080(15) 0.0016(14)
C45 0.040(2) 0.041(2) 0.0320(19) 0.0088(16) 0.0142(17) 0.0077(17)
C46 0.042(2) 0.042(2) 0.035(2) 0.0039(16) 0.0191(18) 0.0160(17)
C47 0.052(2) 0.0294(18) 0.0286(18) -0.0001(14) 0.0040(17) 0.0053(16)
C48 0.0396(19) 0.0249(15) 0.0257(17) 0.0015(13) 0.0034(15) -0.0013(14)
C49 0.0206(15) 0.0179(13) 0.0279(16) 0.0006(12) 0.0005(13) 0.0006(11)
C50 0.0236(15) 0.0197(14) 0.0339(18) 0.0015(13) 0.0025(14) -0.0012(12)
C51 0.0277(17) 0.0153(13) 0.0383(19) -0.0012(13) 0.0029(15) 0.0025(12)
C52 0.0196(14) 0.0161(13) 0.0356(18) 0.0010(12) 0.0027(14) 0.0036(11)
C53 0.0197(14) 0.0180(13) 0.0240(15) -0.0011(11) 0.0008(12) -0.0004(11)
C54 0.0219(14) 0.0139(13) 0.0243(15) -0.0010(11) 0.0009(12) 0.0003(11)
N3 0.0154(11) 0.0169(11) 0.0282(14) -0.0001(10) 0.0052(11) -0.0010(9)
N4 0.0202(12) 0.0182(11) 0.0266(14) 0.0030(10) 0.0073(11) -0.0004(10)
B2 0.0200(16) 0.0180(15) 0.0223(17) 0.0017(12) 0.0025(14) -0.0017(12)
O3 0.0164(10) 0.0137(9) 0.0298(12) -0.0013(8) 0.0031(9) 0.0015(8)
O4 0.0168(10) 0.0177(9) 0.0275(12) -0.0009(8) 0.0019(9) -0.0001(8)
C55 0.0220(15) 0.0268(15) 0.0257(16) 0.0012(13) 0.0026(13) -0.0033(12)
C56 0.0282(16) 0.0257(15) 0.0276(17) 0.0031(13) -0.0013(14) 0.0001(13)
C57 0.0222(15) 0.0222(14) 0.0315(17) 0.0024(13) 0.0054(13) 0.0000(12)
C58 0.0174(13) 0.0186(13) 0.0308(16) 0.0017(12) 0.0037(13) 0.0010(11)
C59 0.0135(13) 0.0182(13) 0.0337(17) 0.0012(13) 0.0051(12) 0.0008(11)
C60 0.0157(13) 0.0178(13) 0.0300(17) -0.0014(12) 0.0059(12) 0.0010(11)
C61 0.0206(14) 0.0205(14) 0.0288(16) -0.0016(12) 0.0048(13) -0.0019(11)
C62 0.0238(15) 0.0257(15) 0.0286(17) -0.0023(13) 0.0001(14) 0.0030(12)
C63 0.0173(13) 0.0222(14) 0.0270(16) -0.0041(12) 0.0034(12) 0.0026(11)
C64 0.0357(18) 0.0237(15) 0.0214(15) 0.0026(12) 0.0032(14) -0.0035(13)
C65 0.036(2) 0.0348(18) 0.0306(18) -0.0014(15) 0.0003(16) -0.0073(15)
C66 0.048(2) 0.039(2) 0.035(2) -0.0053(16) 0.0050(19) -0.0162(18)
C67 0.079(3) 0.0297(19) 0.032(2) -0.0058(16) 0.006(2) -0.010(2)
C68 0.057(3) 0.0255(17) 0.0310(19) -0.0040(15) 0.0041(18) 0.0082(16)
C69 0.0405(19) 0.0282(17) 0.0236(16) -0.0008(13) 0.0010(15) 0.0031(14)
C70 0.0246(15) 0.0217(14) 0.0261(16) -0.0008(12) -0.0029(13) 0.0028(12)
C71 0.0331(18) 0.0275(16) 0.0346(19) 0.0011(14) 0.0014(16) 0.0060(14)
C72 0.042(2) 0.0271(17) 0.043(2) 0.0015(15) -0.0003(18) 0.0111(15)
C73 0.046(2) 0.0196(15) 0.043(2) 0.0029(14) -0.0081(18) 0.0035(14)
C74 0.040(2) 0.0271(16) 0.0311(18) 0.0051(14) -0.0039(16) -0.0034(14)
C75 0.0322(17) 0.0263(16) 0.0267(17) 0.0022(13) 0.0019(14) -0.0005(13)
C76 0.0192(14) 0.0168(13) 0.0314(17) -0.0005(12) 0.0051(13) -0.0012(11)
C77 0.0203(15) 0.0226(15) 0.0373(18) 0.0025(13) 0.0063(14) 0.0013(12)
C78 0.0214(15) 0.0212(14) 0.041(2) -0.0004(14) 0.0062(14) -0.0066(12)
C79 0.0228(15) 0.0169(13) 0.0357(18) 0.0021(12) 0.0033(14) -0.0010(11)
C80 0.0181(14) 0.0174(13) 0.0258(15) 0.0003(11) 0.0033(12) 0.0002(11)
C81 0.0203(14) 0.0185(13) 0.0239(15) 0.0026(11) 0.0038(12) -0.0015(11)
N5 0.0184(12) 0.0175(12) 0.0267(14) 0.0004(10) 0.0034(11) -0.0006(9)
N6 0.0197(12) 0.0165(12) 0.0297(14) 0.0003(10) 0.0030(11) 0.0033(9)
B3 0.0194(15) 0.0176(14) 0.0253(17) -0.0003(13) 0.0019(14) 0.0033(12)
O5 0.0178(10) 0.0148(9) 0.0305(12) -0.0018(8) 0.0060(9) 0.0010(8)
O6 0.0193(10) 0.0133(9) 0.0314(12) 0.0002(8) 0.0050(9) -0.0018(8)
C82 0.0285(17) 0.0255(16) 0.0347(19) -0.0012(14) 0.0038(15) 0.0005(13)
C83 0.0242(16) 0.0178(14) 0.042(2) -0.0011(13) 0.0101(15) -0.0007(12)
N7 0.047(2) 0.0366(17) 0.0344(19) -0.0024(14) 0.0013(16) -0.0023(15)
C84 0.0286(16) 0.0224(14) 0.0327(18) -0.0010(13) 0.0023(14) -0.0008(13)
C85 0.0265(16) 0.0316(17) 0.034(2) 0.0015(14) 0.0063(15) 0.0011(13)
N8 0.044(2) 0.057(2) 0.040(2) -0.0019(17) 0.0054(17) 0.0039(17)
C86 0.029(2) 0.066(3) 0.042(2) 0.005(2) 0.0027(18) -0.0034(19)
Cl1 0.0450(6) 0.0769(8) 0.0433(6) 0.0107(6) -0.0026(5) 0.0056(6)
Cl2 0.0464(6) 0.0639(7) 0.0655(8) 0.0003(6) 0.0164(6) -0.0208(5)
Cl3 0.0321(5) 0.0624(6) 0.0389(5) 0.0046(5) 0.0020(4) -0.0045(4)
C87 0.049(2) 0.037(2) 0.037(2) -0.0029(16) -0.0033(19) -0.0045(18)
Cl4 0.0559(7) 0.0410(5) 0.0462(6) -0.0048(4) 0.0002(5) -0.0129(5)
Cl5 0.0541(7) 0.0869(10) 0.0581(8) -0.0227(7) 0.0180(6) -0.0205(7)
Cl6 0.0500(6) 0.0495(6) 0.0631(8) 0.0073(5) -0.0121(6) -0.0071(5)

loop_
_atom_type_symbol
_atom_type_description
_atom_type_scat_dispersion_real
_atom_type_scat_dispersion_imag
_atom_type_scat_source
C C 0.0033 0.0016 'International Tables Vol C Tables 4.2.6.8 and 6.1.1.4'
H H 0.0000 0.0000 'International Tables Vol C Tables 4.2.6.8 and 6.1.1.4'
B B 0.0013 0.0007 'International Tables Vol C Tables 4.2.6.8 and 6.1.1.4'
N N 0.0061 0.0033 'International Tables Vol C Tables 4.2.6.8 and 6.1.1.4'
O O 0.0106 0.0060 'International Tables Vol C Tables 4.2.6.8 and 6.1.1.4'
Cl Cl 0.1484 0.1585 'International Tables Vol C Tables 4.2.6.8 and 6.1.1.4'

loop_
_geom_angle_atom_site_label_1
_geom_angle_atom_site_label_2
_geom_angle_atom_site_label_3
_geom_angle
_geom_angle_site_symmetry_1
_geom_angle_site_symmetry_3
_geom_angle_publ_flag
N1 C1 C2 109.1(3) . . ?
N1 C1 C10 125.5(3) . . ?
C2 C1 C10 125.4(3) . . ?
C3 C2 C1 107.4(3) . . ?
C3 C2 H1 126.3 . . ?
C1 C2 H1 126.3 . . ?
C2 C3 C4 107.3(3) . . ?
C2 C3 H2 126.4 . . ?
C4 C3 H2 126.4 . . ?
N1 C4 C3 109.2(3) . . ?
N1 C4 C5 120.6(3) . . ?
C3 C4 C5 130.2(3) . . ?
C6 C5 C4 120.4(3) . . ?
C6 C5 C22 120.3(3) . . ?
C4 C5 C22 119.3(3) . . ?
C5 C6 N2 122.1(3) . . ?
C5 C6 C7 128.2(3) . . ?
N2 C6 C7 109.7(3) . . ?
C8 C7 C6 106.3(3) . . ?
C8 C7 H3 126.9 . . ?
C6 C7 H3 126.9 . . ?
C7 C8 C9 107.4(3) . . ?
C7 C8 H4 126.3 . . ?
C9 C8 H4 126.3 . . ?
N2 C9 C8 110.2(3) . . ?
N2 C9 C16 126.4(3) . . ?
C8 C9 C16 123.3(3) . . ?
C15 C10 C11 119.0(3) . . ?
C15 C10 C1 119.0(3) . . ?
C11 C10 C1 122.0(3) . . ?
C12 C11 C10 120.2(3) . . ?
C12 C11 H5 119.9 . . ?
C10 C11 H5 119.9 . . ?
C13 C12 C11 120.4(3) . . ?
C13 C12 H6 119.8 . . ?
C11 C12 H6 119.8 . . ?
C12 C13 C14 120.2(4) . . ?
C12 C13 H7 119.9 . . ?
C14 C13 H7 119.9 . . ?
C13 C14 C15 119.8(3) . . ?
C13 C14 H8 120.1 . . ?
C15 C14 H8 120.1 . . ?
C10 C15 C14 120.3(3) . . ?
C10 C15 H9 119.8 . . ?
C14 C15 H9 119.8 . . ?
C21 C16 C17 119.1(3) . . ?
C21 C16 C9 117.3(3) . . ?
C17 C16 C9 123.5(3) . . ?
C18 C17 C16 119.6(4) . . ?
C18 C17 H10 120.2 . . ?
C16 C17 H10 120.2 . . ?
C19 C18 C17 120.5(4) . . ?
C19 C18 H11 119.7 . . ?
C17 C18 H11 119.7 . . ?
C18 C19 C20 120.9(4) . . ?
C18 C19 H12 119.6 . . ?
C20 C19 H12 119.6 . . ?
C19 C20 C21 119.0(4) . . ?
C19 C20 H13 120.5 . . ?
C21 C20 H13 120.5 . . ?
C20 C21 C16 120.9(4) . . ?
C20 C21 H14 119.5 . . ?
C16 C21 H14 119.5 . . ?
C27 C22 C23 117.0(3) . . ?
C27 C22 C5 120.2(3) . . ?
C23 C22 C5 122.9(3) . . ?
C24 C23 C22 121.0(3) . . ?
C24 C23 H15 119.5 . . ?
C22 C23 H15 119.5 . . ?
C23 C24 C25 121.1(3) . . ?
C23 C24 H16 119.5 . . ?
C25 C24 H16 119.5 . . ?
C26 C25 C24 117.3(3) . . ?
C26 C25 H17 121.3 . . ?
C24 C25 H17 121.3 . . ?
C25 C26 O2 128.1(3) . . ?
C25 C26 C27 122.0(3) . . ?
O2 C26 C27 109.9(3) . . ?
O1 C27 C22 127.1(3) . . ?
O1 C27 C26 111.4(3) . . ?
C22 C27 C26 121.5(3) . . ?
C1 N1 C4 107.1(3) . . ?
C1 N1 B1 127.3(3) . . ?
C4 N1 B1 123.5(3) . . ?
C9 N2 C6 106.5(3) . . ?
C9 N2 B1 128.8(3) . . ?
C6 N2 B1 122.0(3) . . ?
O6 B1 O5 106.4(2) . . ?
O6 B1 N1 111.5(3) . . ?
O5 B1 N1 110.6(3) . . ?
O6 B1 N2 113.8(3) . . ?
O5 B1 N2 108.5(2) . . ?
N1 B1 N2 106.0(2) . . ?
C27 O1 B2 105.9(2) . . ?
C26 O2 B2 106.9(2) . . ?
N3 C28 C29 109.5(3) . . ?
N3 C28 C37 123.4(3) . . ?
C29 C28 C37 127.1(3) . . ?
C30 C29 C28 107.5(3) . . ?
C30 C29 H18 126.2 . . ?
C28 C29 H18 126.2 . . ?
C29 C30 C31 106.8(3) . . ?
C29 C30 H19 126.6 . . ?
C31 C30 H19 126.6 . . ?
C32 C31 N3 120.5(3) . . ?
C32 C31 C30 130.8(3) . . ?
N3 C31 C30 108.7(3) . . ?
C33 C32 C31 120.9(3) . . ?
C33 C32 C49 120.0(3) . . ?
C31 C32 C49 119.1(3) . . ?
C32 C33 N4 121.4(3) . . ?
C32 C33 C34 129.8(3) . . ?
N4 C33 C34 108.7(3) . . ?
C35 C34 C33 107.2(3) . . ?
C35 C34 H20 126.4 . . ?
C33 C34 H20 126.4 . . ?
C34 C35 C36 107.2(3) . . ?
C34 C35 H21 126.4 . . ?
C36 C35 H21 126.4 . . ?
N4 C36 C35 109.6(3) . . ?
N4 C36 C43 125.4(3) . . ?
C35 C36 C43 125.0(3) . . ?
C38 C37 C42 119.5(3) . . ?
C38 C37 C28 119.4(3) . . ?
C42 C37 C28 121.1(3) . . ?
C37 C38 C39 119.8(3) . . ?
C37 C38 H22 120.1 . . ?
C39 C38 H22 120.1 . . ?
C40 C39 C38 120.6(3) . . ?
C40 C39 H23 119.7 . . ?
C38 C39 H23 119.7 . . ?
C39 C40 C41 119.5(3) . . ?
C39 C40 H24 120.2 . . ?
C41 C40 H24 120.2 . . ?
C42 C41 C40 120.0(3) . . ?
C42 C41 H25 120.0 . . ?
C40 C41 H25 120.0 . . ?
C41 C42 C37 120.5(3) . . ?
C41 C42 H26 119.7 . . ?
C37 C42 H26 119.7 . . ?
C44 C43 C48 119.8(3) . . ?
C44 C43 C36 122.1(3) . . ?
C48 C43 C36 118.1(3) . . ?
C45 C44 C43 119.7(4) . . ?
C45 C44 H27 120.2 . . ?
C43 C44 H27 120.2 . . ?
C44 C45 C46 120.1(4) . . ?
C44 C45 H28 120.0 . . ?
C46 C45 H28 120.0 . . ?
C47 C46 C45 120.3(4) . . ?
C47 C46 H29 119.8 . . ?
C45 C46 H29 119.8 . . ?
C46 C47 C48 120.7(4) . . ?
C46 C47 H30 119.7 . . ?
C48 C47 H30 119.7 . . ?
C47 C48 C43 119.4(4) . . ?
C47 C48 H31 120.3 . . ?
C43 C48 H31 120.3 . . ?
C54 C49 C50 116.7(3) . . ?
C54 C49 C32 120.8(3) . . ?
C50 C49 C32 122.5(3) . . ?
C49 C50 C51 120.4(3) . . ?
C49 C50 H32 119.8 . . ?
C51 C50 H32 119.8 . . ?
C52 C51 C50 121.9(3) . . ?
C52 C51 H33 119.1 . . ?
C50 C51 H33 119.1 . . ?
C53 C52 C51 117.1(3) . . ?
C53 C52 H34 121.5 . . ?
C51 C52 H34 121.5 . . ?
O4 C53 C54 111.0(3) . . ?
O4 C53 C52 127.8(3) . . ?
C54 C53 C52 121.2(3) . . ?
O3 C54 C53 110.8(3) . . ?
O3 C54 C49 126.5(3) . . ?
C53 C54 C49 122.7(3) . . ?
C28 N3 C31 107.4(3) . . ?
C28 N3 B2 127.8(3) . . ?
C31 N3 B2 123.1(3) . . ?
C36 N4 C33 107.2(3) . . ?
C36 N4 B2 128.1(3) . . ?
C33 N4 B2 122.6(3) . . ?
O2 B2 O1 105.9(2) . . ?
O2 B2 N3 111.9(3) . . ?
O1 B2 N3 109.8(3) . . ?
O2 B2 N4 113.8(3) . . ?
O1 B2 N4 109.5(3) . . ?
N3 B2 N4 105.9(3) . . ?
C54 O3 B3 105.3(2) . . ?
C53 O4 B3 106.9(2) . . ?
N5 C55 C56 109.7(3) . . ?
N5 C55 C64 125.6(3) . . ?
C56 C55 C64 124.7(3) . . ?
C57 C56 C55 107.2(3) . . ?
C57 C56 H35 126.4 . . ?
C55 C56 H35 126.4 . . ?
C56 C57 C58 107.5(3) . . ?
C56 C57 H36 126.3 . . ?
C58 C57 H36 126.3 . . ?
C59 C58 N5 121.4(3) . . ?
C59 C58 C57 130.2(3) . . ?
N5 C58 C57 108.5(3) . . ?
C58 C59 C60 120.9(3) . . ?
C58 C59 C76 119.2(3) . . ?
C60 C59 C76 119.9(3) . . ?
N6 C60 C59 121.0(3) . . ?
N6 C60 C61 108.8(3) . . ?
C59 C60 C61 130.2(3) . . ?
C62 C61 C60 106.9(3) . . ?
C62 C61 H37 126.5 . . ?
C60 C61 H37 126.5 . . ?
C61 C62 C63 107.0(3) . . ?
C61 C62 H38 126.5 . . ?
C63 C62 H38 126.5 . . ?
N6 C63 C62 109.9(3) . . ?
N6 C63 C70 123.0(3) . . ?
C62 C63 C70 127.0(3) . . ?
C69 C64 C65 120.3(3) . . ?
C69 C64 C55 121.3(3) . . ?
C65 C64 C55 118.3(3) . . ?
C66 C65 C64 119.8(4) . . ?
C66 C65 H39 120.1 . . ?
C64 C65 H39 120.1 . . ?
C65 C66 C67 120.3(4) . . ?
C65 C66 H40 119.9 . . ?
C67 C66 H40 119.9 . . ?
C66 C67 C68 119.9(4) . . ?
C66 C67 H41 120.1 . . ?
C68 C67 H41 120.1 . . ?
C69 C68 C67 120.3(4) . . ?
C69 C68 H42 119.9 . . ?
C67 C68 H42 119.9 . . ?
C64 C69 C68 119.5(4) . . ?
C64 C69 H43 120.3 . . ?
C68 C69 H43 120.3 . . ?
C71 C70 C75 119.7(3) . . ?
C71 C70 C63 121.3(3) . . ?
C75 C70 C63 119.0(3) . . ?
C72 C71 C70 119.6(4) . . ?
C72 C71 H44 120.2 . . ?
C70 C71 H44 120.2 . . ?
C71 C72 C73 120.6(4) . . ?
C71 C72 H45 119.7 . . ?
C73 C72 H45 119.7 . . ?
C74 C73 C72 120.1(3) . . ?
C74 C73 H46 119.9 . . ?
C72 C73 H46 119.9 . . ?
C73 C74 C75 120.3(4) . . ?
C73 C74 H47 119.9 . . ?
C75 C74 H47 119.9 . . ?
C70 C75 C74 119.6(3) . . ?
C70 C75 H48 120.2 . . ?
C74 C75 H48 120.2 . . ?
C81 C76 C77 117.2(3) . . ?
C81 C76 C59 119.7(3) . . ?
C77 C76 C59 123.1(3) . . ?
C78 C77 C76 120.9(3) . . ?
C78 C77 H49 119.6 . . ?
C76 C77 H49 119.6 . . ?
C77 C78 C79 121.5(3) . . ?
C77 C78 H50 119.2 . . ?
C79 C78 H50 119.2 . . ?
C80 C79 C78 117.6(3) . . ?
C80 C79 H51 121.2 . . ?
C78 C79 H51 121.2 . . ?
O6 C80 C79 128.9(3) . . ?
O6 C80 C81 109.7(3) . . ?
C79 C80 C81 121.3(3) . . ?
O5 C81 C76 127.6(3) . . ?
O5 C81 C80 110.9(3) . . ?
C76 C81 C80 121.4(3) . . ?
C55 N5 C58 107.1(3) . . ?
C55 N5 B3 127.7(3) . . ?
C58 N5 B3 121.9(3) . . ?
C63 N6 C60 107.3(3) . . ?
C63 N6 B3 127.4(3) . . ?
C60 N6 B3 122.9(3) . . ?
O4 B3 O3 106.0(2) . . ?
O4 B3 N5 113.5(3) . . ?
O3 B3 N5 109.8(2) . . ?
O4 B3 N6 113.0(3) . . ?
O3 B3 N6 109.1(3) . . ?
N5 B3 N6 105.5(2) . . ?
C81 O5 B1 106.2(2) . . ?
C80 O6 B1 106.7(2) . . ?
C83 C82 H52 109.5 . . ?
C83 C82 H53 109.5 . . ?
H52 C82 H53 109.5 . . ?
C83 C82 H54 109.5 . . ?
H52 C82 H54 109.5 . . ?
H53 C82 H54 109.5 . . ?
N7 C83 C82 179.3(4) . . ?
C85 C84 H55 109.5 . . ?
C85 C84 H56 109.5 . . ?
H55 C84 H56 109.5 . . ?
C85 C84 H57 109.5 . . ?
H55 C84 H57 109.5 . . ?
H56 C84 H57 109.5 . . ?
N8 C85 C84 178.2(4) . . ?
Cl1 C86 Cl3 110.5(3) . . ?
Cl1 C86 Cl2 110.7(3) . . ?
Cl3 C86 Cl2 111.2(3) . . ?
Cl1 C86 H58 108.1 . . ?
Cl3 C86 H58 108.1 . . ?
Cl2 C86 H58 108.1 . . ?
Cl4 C87 Cl6 110.9(3) . . ?
Cl4 C87 Cl5 110.1(3) . . ?
Cl6 C87 Cl5 109.9(2) . . ?
Cl4 C87 H59 108.6 . . ?
Cl6 C87 H59 108.6 . . ?
Cl5 C87 H59 108.6 . . ?

loop_
_geom_bond_atom_site_label_1
_geom_bond_atom_site_label_2
_geom_bond_distance
_geom_bond_site_symmetry_2
_geom_bond_publ_flag
C1 N1 1.366(4) . ?
C1 C2 1.418(5) . ?
C1 C10 1.476(5) . ?
C2 C3 1.382(5) . ?
C2 H1 0.9500 . ?
C3 C4 1.399(5) . ?
C3 H2 0.9500 . ?
C4 N1 1.395(4) . ?
C4 C5 1.404(5) . ?
C5 C6 1.394(5) . ?
C5 C22 1.491(4) . ?
C6 N2 1.400(4) . ?
C6 C7 1.406(5) . ?
C7 C8 1.393(5) . ?
C7 H3 0.9500 . ?
C8 C9 1.409(5) . ?
C8 H4 0.9500 . ?
C9 N2 1.356(4) . ?
C9 C16 1.480(4) . ?
C10 C15 1.394(5) . ?
C10 C11 1.403(5) . ?
C11 C12 1.389(5) . ?
C11 H5 0.9500 . ?
C12 C13 1.378(6) . ?
C12 H6 0.9500 . ?
C13 C14 1.388(6) . ?
C13 H7 0.9500 . ?
C14 C15 1.399(5) . ?
C14 H8 0.9500 . ?
C15 H9 0.9500 . ?
C16 C21 1.400(5) . ?
C16 C17 1.402(5) . ?
C17 C18 1.395(5) . ?
C17 H10 0.9500 . ?
C18 C19 1.380(7) . ?
C18 H11 0.9500 . ?
C19 C20 1.384(7) . ?
C19 H12 0.9500 . ?
C20 C21 1.399(5) . ?
C20 H13 0.9500 . ?
C21 H14 0.9500 . ?
C22 C27 1.383(4) . ?
C22 C23 1.404(5) . ?
C23 C24 1.390(5) . ?
C23 H15 0.9500 . ?
C24 C25 1.407(4) . ?
C24 H16 0.9500 . ?
C25 C26 1.362(4) . ?
C25 H17 0.9500 . ?
C26 O2 1.372(4) . ?
C26 C27 1.395(4) . ?
C27 O1 1.357(4) . ?
N1 B1 1.565(4) . ?
N2 B1 1.565(5) . ?
B1 O6 1.465(4) . ?
B1 O5 1.480(4) . ?
O1 B2 1.490(4) . ?
O2 B2 1.463(4) . ?
C28 N3 1.358(4) . ?
C28 C29 1.402(5) . ?
C28 C37 1.481(4) . ?
C29 C30 1.396(5) . ?
C29 H18 0.9500 . ?
C30 C31 1.403(5) . ?
C30 H19 0.9500 . ?
C31 C32 1.392(5) . ?
C31 N3 1.400(4) . ?
C32 C33 1.390(5) . ?
C32 C49 1.495(4) . ?
C33 N4 1.398(4) . ?
C33 C34 1.411(5) . ?
C34 C35 1.387(5) . ?
C34 H20 0.9500 . ?
C35 C36 1.416(5) . ?
C35 H21 0.9500 . ?
C36 N4 1.363(5) . ?
C36 C43 1.474(5) . ?
C37 C38 1.389(5) . ?
C37 C42 1.401(5) . ?
C38 C39 1.399(5) . ?
C38 H22 0.9500 . ?
C39 C40 1.387(5) . ?
C39 H23 0.9500 . ?
C40 C41 1.398(6) . ?
C40 H24 0.9500 . ?
C41 C42 1.387(5) . ?
C41 H25 0.9500 . ?
C42 H26 0.9500 . ?
C43 C44 1.400(5) . ?
C43 C48 1.406(5) . ?
C44 C45 1.386(5) . ?
C44 H27 0.9500 . ?
C45 C46 1.405(6) . ?
C45 H28 0.9500 . ?
C46 C47 1.363(6) . ?
C46 H29 0.9500 . ?
C47 C48 1.396(6) . ?
C47 H30 0.9500 . ?
C48 H31 0.9500 . ?
C49 C54 1.390(4) . ?
C49 C50 1.398(4) . ?
C50 C51 1.405(5) . ?
C50 H32 0.9500 . ?
C51 C52 1.394(5) . ?
C51 H33 0.9500 . ?
C52 C53 1.384(4) . ?
C52 H34 0.9500 . ?
C53 O4 1.356(4) . ?
C53 C54 1.381(4) . ?
C54 O3 1.367(3) . ?
N3 B2 1.558(5) . ?
N4 B2 1.562(4) . ?
O3 B3 1.493(4) . ?
O4 B3 1.452(4) . ?
C55 N5 1.360(4) . ?
C55 C56 1.421(5) . ?
C55 C64 1.475(5) . ?
C56 C57 1.383(5) . ?
C56 H35 0.9500 . ?
C57 C58 1.412(5) . ?
C57 H36 0.9500 . ?
C58 C59 1.379(5) . ?
C58 N5 1.410(4) . ?
C59 C60 1.397(5) . ?
C59 C76 1.487(4) . ?
C60 N6 1.392(4) . ?
C60 C61 1.408(5) . ?
C61 C62 1.392(5) . ?
C61 H37 0.9500 . ?
C62 C63 1.407(5) . ?
C62 H38 0.9500 . ?
C63 N6 1.355(4) . ?
C63 C70 1.478(4) . ?
C64 C69 1.393(5) . ?
C64 C65 1.400(5) . ?
C65 C66 1.384(6) . ?
C65 H39 0.9500 . ?
C66 C67 1.391(7) . ?
C66 H40 0.9500 . ?
C67 C68 1.393(7) . ?
C67 H41 0.9500 . ?
C68 C69 1.394(5) . ?
C68 H42 0.9500 . ?
C69 H43 0.9500 . ?
C70 C71 1.397(5) . ?
C70 C75 1.403(5) . ?
C71 C72 1.390(5) . ?
C71 H44 0.9500 . ?
C72 C73 1.391(6) . ?
C72 H45 0.9500 . ?
C73 C74 1.374(6) . ?
C73 H46 0.9500 . ?
C74 C75 1.404(5) . ?
C74 H47 0.9500 . ?
C75 H48 0.9500 . ?
C76 C81 1.376(4) . ?
C76 C77 1.411(4) . ?
C77 C78 1.388(4) . ?
C77 H49 0.9500 . ?
C78 C79 1.396(5) . ?
C78 H50 0.9500 . ?
C79 C80 1.372(4) . ?
C79 H51 0.9500 . ?
C80 O6 1.369(4) . ?
C80 C81 1.411(4) . ?
C81 O5 1.355(4) . ?
N5 B3 1.559(4) . ?
N6 B3 1.575(4) . ?
C82 C83 1.463(6) . ?
C82 H52 0.9800 . ?
C82 H53 0.9800 . ?
C82 H54 0.9800 . ?
C83 N7 1.145(5) . ?
C84 C85 1.464(5) . ?
C84 H55 0.9800 . ?
C84 H56 0.9800 . ?
C84 H57 0.9800 . ?
C85 N8 1.140(6) . ?
C86 Cl1 1.756(5) . ?
C86 Cl3 1.756(4) . ?
C86 Cl2 1.760(5) . ?
C86 H58 1.0000 . ?
C87 Cl4 1.757(4) . ?
C87 Cl6 1.758(5) . ?
C87 Cl5 1.764(5) . ?
C87 H59 1.0000 . ?

loop_
_geom_torsion_atom_site_label_1
_geom_torsion_atom_site_label_2
_geom_torsion_atom_site_label_3
_geom_torsion_atom_site_label_4
_geom_torsion
_geom_torsion_site_symmetry_1
_geom_torsion_site_symmetry_2
_geom_torsion_site_symmetry_3
_geom_torsion_site_symmetry_4
_geom_torsion_publ_flag
N1 C1 C2 C3 1.2(4) . . . . ?
C10 C1 C2 C3 -179.1(3) . . . . ?
C1 C2 C3 C4 -0.2(4) . . . . ?
C2 C3 C4 N1 -0.8(4) . . . . ?
C2 C3 C4 C5 178.9(3) . . . . ?
N1 C4 C5 C6 -1.7(4) . . . . ?
C3 C4 C5 C6 178.7(3) . . . . ?
N1 C4 C5 C22 174.9(3) . . . . ?
C3 C4 C5 C22 -4.7(5) . . . . ?
C4 C5 C6 N2 1.4(4) . . . . ?
C22 C5 C6 N2 -175.1(3) . . . . ?
C4 C5 C6 C7 178.6(3) . . . . ?
C22 C5 C6 C7 2.0(5) . . . . ?
C5 C6 C7 C8 -176.7(3) . . . . ?
N2 C6 C7 C8 0.8(4) . . . . ?
C6 C7 C8 C9 -0.4(4) . . . . ?
C7 C8 C9 N2 -0.1(4) . . . . ?
C7 C8 C9 C16 177.2(3) . . . . ?
N1 C1 C10 C15 -115.5(4) . . . . ?
C2 C1 C10 C15 64.9(5) . . . . ?
N1 C1 C10 C11 67.5(5) . . . . ?
C2 C1 C10 C11 -112.1(4) . . . . ?
C15 C10 C11 C12 1.1(5) . . . . ?
C1 C10 C11 C12 178.2(3) . . . . ?
C10 C11 C12 C13 0.4(6) . . . . ?
C11 C12 C13 C14 -1.3(6) . . . . ?
C12 C13 C14 C15 0.5(6) . . . . ?
C11 C10 C15 C14 -1.9(5) . . . . ?
C1 C10 C15 C14 -179.0(3) . . . . ?
C13 C14 C15 C10 1.1(6) . . . . ?
N2 C9 C16 C21 131.1(4) . . . . ?
C8 C9 C16 C21 -45.7(5) . . . . ?
N2 C9 C16 C17 -52.0(5) . . . . ?
C8 C9 C16 C17 131.2(4) . . . . ?
C21 C16 C17 C18 -1.0(6) . . . . ?
C9 C16 C17 C18 -177.9(3) . . . . ?
C16 C17 C18 C19 1.6(6) . . . . ?
C17 C18 C19 C20 -1.8(7) . . . . ?
C18 C19 C20 C21 1.3(7) . . . . ?
C19 C20 C21 C16 -0.8(6) . . . . ?
C17 C16 C21 C20 0.6(6) . . . . ?
C9 C16 C21 C20 177.7(4) . . . . ?
C6 C5 C22 C27 83.9(4) . . . . ?
C4 C5 C22 C27 -92.7(4) . . . . ?
C6 C5 C22 C23 -95.9(4) . . . . ?
C4 C5 C22 C23 87.5(4) . . . . ?
C27 C22 C23 C24 1.7(5) . . . . ?
C5 C22 C23 C24 -178.5(3) . . . . ?
C22 C23 C24 C25 -1.0(6) . . . . ?
C23 C24 C25 C26 -0.3(5) . . . . ?
C24 C25 C26 O2 180.0(3) . . . . ?
C24 C25 C26 C27 0.8(5) . . . . ?
C23 C22 C27 O1 179.2(3) . . . . ?
C5 C22 C27 O1 -0.6(5) . . . . ?
C23 C22 C27 C26 -1.2(5) . . . . ?
C5 C22 C27 C26 178.9(3) . . . . ?
C25 C26 C27 O1 179.6(3) . . . . ?
O2 C26 C27 O1 0.3(4) . . . . ?
C25 C26 C27 C22 0.0(5) . . . . ?
O2 C26 C27 C22 -179.3(3) . . . . ?
C2 C1 N1 C4 -1.6(3) . . . . ?
C10 C1 N1 C4 178.7(3) . . . . ?
C2 C1 N1 B1 -165.2(3) . . . . ?
C10 C1 N1 B1 15.1(5) . . . . ?
C3 C4 N1 C1 1.5(3) . . . . ?
C5 C4 N1 C1 -178.2(3) . . . . ?
C3 C4 N1 B1 165.9(3) . . . . ?
C5 C4 N1 B1 -13.9(4) . . . . ?
C8 C9 N2 C6 0.6(3) . . . . ?
C16 C9 N2 C6 -176.6(3) . . . . ?
C8 C9 N2 B1 161.6(3) . . . . ?
C16 C9 N2 B1 -15.6(5) . . . . ?
C5 C6 N2 C9 176.8(3) . . . . ?
C7 C6 N2 C9 -0.9(3) . . . . ?
C5 C6 N2 B1 14.2(4) . . . . ?
C7 C6 N2 B1 -163.5(3) . . . . ?
C1 N1 B1 O6 -49.3(4) . . . . ?
C4 N1 B1 O6 149.5(3) . . . . ?
C1 N1 B1 O5 68.8(4) . . . . ?
C4 N1 B1 O5 -92.3(3) . . . . ?
C1 N1 B1 N2 -173.7(3) . . . . ?
C4 N1 B1 N2 25.2(4) . . . . ?
C9 N2 B1 O6 53.7(4) . . . . ?
C6 N2 B1 O6 -147.9(3) . . . . ?
C9 N2 B1 O5 -64.6(4) . . . . ?
C6 N2 B1 O5 93.9(3) . . . . ?
C9 N2 B1 N1 176.6(3) . . . . ?
C6 N2 B1 N1 -25.0(3) . . . . ?
C22 C27 O1 B2 178.6(3) . . . . ?
C26 C27 O1 B2 -1.0(4) . . . . ?
C25 C26 O2 B2 -178.7(3) . . . . ?
C27 C26 O2 B2 0.6(3) . . . . ?
N3 C28 C29 C30 0.5(4) . . . . ?
C37 C28 C29 C30 -178.6(3) . . . . ?
C28 C29 C30 C31 -0.6(4) . . . . ?
C29 C30 C31 C32 -178.1(3) . . . . ?
C29 C30 C31 N3 0.5(3) . . . . ?
N3 C31 C32 C33 -2.2(4) . . . . ?
C30 C31 C32 C33 176.2(3) . . . . ?
N3 C31 C32 C49 175.9(3) . . . . ?
C30 C31 C32 C49 -5.7(5) . . . . ?
C31 C32 C33 N4 3.9(4) . . . . ?
C49 C32 C33 N4 -174.2(3) . . . . ?
C31 C32 C33 C34 -178.7(3) . . . . ?
C49 C32 C33 C34 3.2(5) . . . . ?
C32 C33 C34 C35 -176.6(3) . . . . ?
N4 C33 C34 C35 1.0(4) . . . . ?
C33 C34 C35 C36 -0.2(4) . . . . ?
C34 C35 C36 N4 -0.7(4) . . . . ?
C34 C35 C36 C43 177.4(3) . . . . ?
N3 C28 C37 C38 -107.3(4) . . . . ?
C29 C28 C37 C38 71.7(5) . . . . ?
N3 C28 C37 C42 74.6(4) . . . . ?
C29 C28 C37 C42 -106.4(4) . . . . ?
C42 C37 C38 C39 -2.7(5) . . . . ?
C28 C37 C38 C39 179.1(3) . . . . ?
C37 C38 C39 C40 2.4(6) . . . . ?
C38 C39 C40 C41 -0.5(6) . . . . ?
C39 C40 C41 C42 -1.1(6) . . . . ?
C40 C41 C42 C37 0.8(5) . . . . ?
C38 C37 C42 C41 1.1(5) . . . . ?
C28 C37 C42 C41 179.3(3) . . . . ?
N4 C36 C43 C44 -58.4(5) . . . . ?
C35 C36 C43 C44 123.7(4) . . . . ?
N4 C36 C43 C48 123.2(4) . . . . ?
C35 C36 C43 C48 -54.7(5) . . . . ?
C48 C43 C44 C45 -1.9(5) . . . . ?
C36 C43 C44 C45 179.8(3) . . . . ?
C43 C44 C45 C46 0.5(6) . . . . ?
C44 C45 C46 C47 0.5(6) . . . . ?
C45 C46 C47 C48 -0.2(6) . . . . ?
C46 C47 C48 C43 -1.2(6) . . . . ?
C44 C43 C48 C47 2.2(5) . . . . ?
C36 C43 C48 C47 -179.4(3) . . . . ?
C33 C32 C49 C54 92.5(4) . . . . ?
C31 C32 C49 C54 -85.6(4) . . . . ?
C33 C32 C49 C50 -89.1(4) . . . . ?
C31 C32 C49 C50 92.8(4) . . . . ?
C54 C49 C50 C51 2.4(5) . . . . ?
C32 C49 C50 C51 -176.1(3) . . . . ?
C49 C50 C51 C52 -3.0(6) . . . . ?
C50 C51 C52 C53 1.3(5) . . . . ?
C51 C52 C53 O4 -178.8(3) . . . . ?
C51 C52 C53 C54 0.9(5) . . . . ?
O4 C53 C54 O3 -0.9(4) . . . . ?
C52 C53 C54 O3 179.4(3) . . . . ?
O4 C53 C54 C49 178.3(3) . . . . ?
C52 C53 C54 C49 -1.4(5) . . . . ?
C50 C49 C54 O3 178.8(3) . . . . ?
C32 C49 C54 O3 -2.7(5) . . . . ?
C50 C49 C54 C53 -0.3(5) . . . . ?
C32 C49 C54 C53 178.2(3) . . . . ?
C29 C28 N3 C31 -0.2(3) . . . . ?
C37 C28 N3 C31 179.0(3) . . . . ?
C29 C28 N3 B2 -165.6(3) . . . . ?
C37 C28 N3 B2 13.6(5) . . . . ?
C32 C31 N3 C28 178.6(3) . . . . ?
C30 C31 N3 C28 -0.2(3) . . . . ?
C32 C31 N3 B2 -15.2(4) . . . . ?
C30 C31 N3 B2 166.1(3) . . . . ?
C35 C36 N4 C33 1.4(4) . . . . ?
C43 C36 N4 C33 -176.8(3) . . . . ?
C35 C36 N4 B2 165.0(3) . . . . ?
C43 C36 N4 B2 -13.1(5) . . . . ?
C32 C33 N4 C36 176.4(3) . . . . ?
C34 C33 N4 C36 -1.5(3) . . . . ?
C32 C33 N4 B2 11.6(4) . . . . ?
C34 C33 N4 B2 -166.2(3) . . . . ?
C26 O2 B2 O1 -1.1(3) . . . . ?
C26 O2 B2 N3 118.5(3) . . . . ?
C26 O2 B2 N4 -121.5(3) . . . . ?
C27 O1 B2 O2 1.3(3) . . . . ?
C27 O1 B2 N3 -119.7(3) . . . . ?
C27 O1 B2 N4 124.4(3) . . . . ?
C28 N3 B2 O2 -45.8(4) . . . . ?
C31 N3 B2 O2 150.8(3) . . . . ?
C28 N3 B2 O1 71.4(4) . . . . ?
C31 N3 B2 O1 -91.9(3) . . . . ?
C28 N3 B2 N4 -170.4(3) . . . . ?
C31 N3 B2 N4 26.3(4) . . . . ?
C36 N4 B2 O2 50.9(4) . . . . ?
C33 N4 B2 O2 -147.8(3) . . . . ?
C36 N4 B2 O1 -67.4(4) . . . . ?
C33 N4 B2 O1 93.9(3) . . . . ?
C36 N4 B2 N3 174.3(3) . . . . ?
C33 N4 B2 N3 -24.4(4) . . . . ?
C53 C54 O3 B3 0.2(3) . . . . ?
C49 C54 O3 B3 -179.1(3) . . . . ?
C54 C53 O4 B3 1.3(4) . . . . ?
C52 C53 O4 B3 -179.1(3) . . . . ?
N5 C55 C56 C57 -0.6(4) . . . . ?
C64 C55 C56 C57 178.9(3) . . . . ?
C55 C56 C57 C58 0.9(4) . . . . ?
C56 C57 C58 C59 179.7(3) . . . . ?
C56 C57 C58 N5 -0.9(4) . . . . ?
N5 C58 C59 C60 1.2(5) . . . . ?
C57 C58 C59 C60 -179.5(3) . . . . ?
N5 C58 C59 C76 178.7(3) . . . . ?
C57 C58 C59 C76 -2.0(5) . . . . ?
C58 C59 C60 N6 1.8(5) . . . . ?
C76 C59 C60 N6 -175.6(3) . . . . ?
C58 C59 C60 C61 178.4(3) . . . . ?
C76 C59 C60 C61 0.9(5) . . . . ?
N6 C60 C61 C62 0.2(4) . . . . ?
C59 C60 C61 C62 -176.7(3) . . . . ?
C60 C61 C62 C63 0.4(4) . . . . ?
C61 C62 C63 N6 -0.9(4) . . . . ?
C61 C62 C63 C70 179.3(3) . . . . ?
N5 C55 C64 C69 57.1(5) . . . . ?
C56 C55 C64 C69 -122.3(4) . . . . ?
N5 C55 C64 C65 -126.4(4) . . . . ?
C56 C55 C64 C65 54.3(5) . . . . ?
C69 C64 C65 C66 -1.3(6) . . . . ?
C55 C64 C65 C66 -177.9(4) . . . . ?
C64 C65 C66 C67 0.3(6) . . . . ?
C65 C66 C67 C68 0.9(7) . . . . ?
C66 C67 C68 C69 -1.0(7) . . . . ?
C65 C64 C69 C68 1.2(6) . . . . ?
C55 C64 C69 C68 177.7(4) . . . . ?
C67 C68 C69 C64 0.0(6) . . . . ?
N6 C63 C70 C71 -68.2(5) . . . . ?
C62 C63 C70 C71 111.6(4) . . . . ?
N6 C63 C70 C75 110.8(4) . . . . ?
C62 C63 C70 C75 -69.4(5) . . . . ?
C75 C70 C71 C72 -2.3(6) . . . . ?
C63 C70 C71 C72 176.7(3) . . . . ?
C70 C71 C72 C73 1.7(6) . . . . ?
C71 C72 C73 C74 -0.3(6) . . . . ?
C72 C73 C74 C75 -0.5(6) . . . . ?
C71 C70 C75 C74 1.5(5) . . . . ?
C63 C70 C75 C74 -177.6(3) . . . . ?
C73 C74 C75 C70 -0.1(5) . . . . ?
C58 C59 C76 C81 -84.3(4) . . . . ?
C60 C59 C76 C81 93.2(4) . . . . ?
C58 C59 C76 C77 94.6(4) . . . . ?
C60 C59 C76 C77 -87.9(4) . . . . ?
C81 C76 C77 C78 0.9(5) . . . . ?
C59 C76 C77 C78 -178.0(3) . . . . ?
C76 C77 C78 C79 -1.5(6) . . . . ?
C77 C78 C79 C80 0.8(6) . . . . ?
C78 C79 C80 O6 -177.7(3) . . . . ?
C78 C79 C80 C81 0.5(5) . . . . ?
C77 C76 C81 O5 179.4(3) . . . . ?
C59 C76 C81 O5 -1.6(5) . . . . ?
C77 C76 C81 C80 0.3(5) . . . . ?
C59 C76 C81 C80 179.3(3) . . . . ?
O6 C80 C81 O5 -1.8(4) . . . . ?
C79 C80 C81 O5 179.7(3) . . . . ?
O6 C80 C81 C76 177.4(3) . . . . ?
C79 C80 C81 C76 -1.1(5) . . . . ?
C56 C55 N5 C58 0.0(4) . . . . ?
C64 C55 N5 C58 -179.4(3) . . . . ?
C56 C55 N5 B3 -159.6(3) . . . . ?
C64 C55 N5 B3 20.9(5) . . . . ?
C59 C58 N5 C55 180.0(3) . . . . ?
C57 C58 N5 C55 0.6(4) . . . . ?
C59 C58 N5 B3 -18.9(5) . . . . ?
C57 C58 N5 B3 161.6(3) . . . . ?
C62 C63 N6 C60 1.0(4) . . . . ?
C70 C63 N6 C60 -179.2(3) . . . . ?
C62 C63 N6 B3 163.8(3) . . . . ?
C70 C63 N6 B3 -16.4(5) . . . . ?
C59 C60 N6 C63 176.5(3) . . . . ?
C61 C60 N6 C63 -0.7(4) . . . . ?
C59 C60 N6 B3 12.7(5) . . . . ?
C61 C60 N6 B3 -164.5(3) . . . . ?
C53 O4 B3 O3 -1.1(3) . . . . ?
C53 O4 B3 N5 119.5(3) . . . . ?
C53 O4 B3 N6 -120.5(3) . . . . ?
C54 O3 B3 O4 0.6(3) . . . . ?
C54 O3 B3 N5 -122.4(3) . . . . ?
C54 O3 B3 N6 122.5(3) . . . . ?
C55 N5 B3 O4 -50.5(4) . . . . ?
C58 N5 B3 O4 152.6(3) . . . . ?
C55 N5 B3 O3 67.9(4) . . . . ?
C58 N5 B3 O3 -89.0(3) . . . . ?
C55 N5 B3 N6 -174.7(3) . . . . ?
C58 N5 B3 N6 28.4(4) . . . . ?
C63 N6 B3 O4 49.5(4) . . . . ?
C60 N6 B3 O4 -150.1(3) . . . . ?
C63 N6 B3 O3 -68.1(4) . . . . ?
C60 N6 B3 O3 92.3(3) . . . . ?
C63 N6 B3 N5 174.0(3) . . . . ?
C60 N6 B3 N5 -25.6(4) . . . . ?
C76 C81 O5 B1 -177.1(3) . . . . ?
C80 C81 O5 B1 2.0(4) . . . . ?
O6 B1 O5 C81 -1.6(3) . . . . ?
N1 B1 O5 C81 -122.8(3) . . . . ?
N2 B1 O5 C81 121.2(3) . . . . ?
C79 C80 O6 B1 179.0(4) . . . . ?
C81 C80 O6 B1 0.7(4) . . . . ?
O5 B1 O6 C80 0.6(3) . . . . ?
N1 B1 O6 C80 121.2(3) . . . . ?
N2 B1 O6 C80 -118.9(3) . . . . ?
